data_2230296
loop_
_publ_author_name
'Xu, Xiaofeng'
'Li, Xiaoyan'

_publ_section_title
;
 Chlorido(2-iminomethyl-3-fluorophenyl-\k^2^<i>C</i>^1^,<i>N</i>)tris(trimethylphosphane-\k<i>P</i>)iron
;
_journal_coeditor_code EZ2239
_journal_issue 6
_journal_name_full 'Acta Crystallographica Section E'
_journal_page_first m679
_journal_paper_doi 10.1107/S1600536811015030
_journal_volume 67
_journal_year 2011
_chemical_formula_iupac '[Fe (C7 H5 F N) Cl (C3 H9 P)3]'
_chemical_formula_moiety 'C16 H32 Cl F Fe N P3'
_chemical_formula_sum 'C16 H32 Cl F Fe N P3'
_chemical_formula_weight 441.64
_chemical_name_systematic
;
Chlorido(2-iminomethyl-3-fluorophenyl-
\k^2^<i>C</i>^1^,<i>N</i>)tris(trimethylphosphane-\k<i>P</i>)iron
;
_space_group_IT_number 14
_symmetry_cell_setting monoclinic
_symmetry_space_group_name_Hall '-P 2ybc'
_symmetry_space_group_name_H-M 'P 1 21/c 1'
_atom_sites_solution_hydrogens geom
_atom_sites_solution_primary direct
_atom_sites_solution_secondary difmap
_audit_creation_method SHELXL-97
_cell_angle_alpha 90.00
_cell_angle_beta 114.937(3)
_cell_angle_gamma 90.00
_cell_formula_units_Z 4
_cell_length_a 8.9879(6)
_cell_length_b 19.4457(13)
_cell_length_c 13.5438(7)
_cell_measurement_reflns_used 5013
_cell_measurement_temperature 298(2)
_cell_measurement_theta_max 27.51
_cell_measurement_theta_min 2.50
_cell_volume 2146.4(2)
_computing_cell_refinement 'SAINT-Plus (Bruker, 2001)'
_computing_data_collection 'APEX2 (Bruker, 2004)'
_computing_data_reduction 'SAINT-Plus (Bruker, 2001)'
_computing_molecular_graphics 'SHELXTL (Sheldrick, 2008)'
_computing_publication_material 'SHELXTL (Sheldrick, 2008)'
_computing_structure_refinement 'SHELXL97 (Sheldrick, 2008)'
_computing_structure_solution 'SHELXS97 (Sheldrick, 2008)'
_diffrn_ambient_temperature 298(2)
_diffrn_measured_fraction_theta_full 0.981
_diffrn_measured_fraction_theta_max 0.981
_diffrn_measurement_device_type 'Bruker APEXII CCD'
_diffrn_measurement_method '\f and \w'
_diffrn_radiation_monochromator graphite
_diffrn_radiation_source 'fine-focus sealed tube'
_diffrn_radiation_type MoK\a
_diffrn_radiation_wavelength 0.71073
_diffrn_reflns_av_R_equivalents 0.0236
_diffrn_reflns_av_sigmaI/netI 0.0303
_diffrn_reflns_limit_h_max 11
_diffrn_reflns_limit_h_min -10
_diffrn_reflns_limit_k_max 25
_diffrn_reflns_limit_k_min -24
_diffrn_reflns_limit_l_max 13
_diffrn_reflns_limit_l_min -17
_diffrn_reflns_number 12499
_diffrn_reflns_theta_full 27.54
_diffrn_reflns_theta_max 27.54
_diffrn_reflns_theta_min 1.96
_exptl_absorpt_coefficient_mu 1.057
_exptl_absorpt_correction_T_max 0.8575
_exptl_absorpt_correction_T_min 0.8164
_exptl_absorpt_correction_type multi-scan
_exptl_absorpt_process_details '(SADABS; Bruker, 2001)'
_exptl_crystal_colour red
_exptl_crystal_density_diffrn 1.367
_exptl_crystal_density_method 'not measured'
_exptl_crystal_description block
_exptl_crystal_F_000 928
_exptl_crystal_size_max 0.20
_exptl_crystal_size_mid 0.18
_exptl_crystal_size_min 0.15
_refine_diff_density_max 0.373
_refine_diff_density_min -0.225
_refine_ls_extinction_method none
_refine_ls_goodness_of_fit_ref 1.038
_refine_ls_hydrogen_treatment constr
_refine_ls_matrix_type full
_refine_ls_number_parameters 217
_refine_ls_number_reflns 4859
_refine_ls_number_restraints 0
_refine_ls_restrained_S_all 1.038
_refine_ls_R_factor_all 0.0364
_refine_ls_R_factor_gt 0.0286
_refine_ls_shift/su_max 0.001
_refine_ls_shift/su_mean 0.000
_refine_ls_structure_factor_coef Fsqd
_refine_ls_weighting_details 'calc w=1/[\s^2^(Fo^2^)+(0.0334P)^2^+0.4204P] where P=(Fo^2^+2Fc^2^)/3'
_refine_ls_weighting_scheme calc
_refine_ls_wR_factor_gt 0.0669
_refine_ls_wR_factor_ref 0.0709
_reflns_number_gt 4109
_reflns_number_total 4859
_reflns_threshold_expression I>2\s(I)
_cod_data_source_file ez2239.cif
_cod_data_source_block I
_cod_original_sg_symbol_Hall -P2ybc
_cod_original_sg_symbol_H-M 'P 21/c'
_cod_database_code 2230296
_cod_database_fobs_code 2230296

loop_
_symmetry_equiv_pos_as_xyz
'x, y, z'
'-x, y+1/2, -z+1/2'
'-x, -y, -z'
'x, -y-1/2, z-1/2'

loop_
_atom_site_type_symbol
_atom_site_label
_atom_site_fract_x
_atom_site_fract_y
_atom_site_fract_z
_atom_site_U_iso_or_equiv
_atom_site_adp_type
_atom_site_calc_flag
_atom_site_refinement_flags
_atom_site_occupancy
_atom_site_symmetry_multiplicity
_atom_site_disorder_assembly
_atom_site_disorder_group
Fe Fe 0.02988(3) 0.391645(11) 0.325636(18) 0.01883(7) Uani d . 1 1 . .
P P3 0.25510(6) 0.35114(2) 0.46464(4) 0.02733(11) Uani d . 1 1 . .
P P2 0.14694(5) 0.39138(2) 0.20985(4) 0.02377(11) Uani d . 1 1 . .
P P1 -0.19959(5) 0.44130(2) 0.20154(4) 0.02855(11) Uani d . 1 1 . .
C C1 -0.0641(2) 0.29926(8) 0.29408(13) 0.0239(3) Uani d . 1 1 . .
C C6 -0.1656(2) 0.28469(9) 0.34912(13) 0.0249(4) Uani d . 1 1 . .
C C5 -0.2479(2) 0.22233(10) 0.33495(15) 0.0311(4) Uani d . 1 1 . .
C C4 -0.2322(2) 0.17074(10) 0.27239(15) 0.0377(5) Uani d . 1 1 . .
H H4 -0.2877 0.1293 0.2647 0.045 Uiso calc R 1 1 . .
C C3 -0.1304(3) 0.18198(9) 0.22048(15) 0.0372(5) Uani d . 1 1 . .
H H3 -0.1154 0.1472 0.1784 0.045 Uiso calc R 1 1 . .
C C2 -0.0503(2) 0.24454(9) 0.23040(15) 0.0319(4) Uani d . 1 1 . .
H H2 0.0153 0.2505 0.1933 0.038 Uiso calc R 1 1 . .
N N1 -0.08235(18) 0.39126(7) 0.42146(12) 0.0272(3) Uani d . 1 1 . .
H H1 -0.0735 0.4256 0.4636 0.033 Uiso calc R 1 1 . .
C C7 -0.1695(2) 0.33880(9) 0.42040(14) 0.0291(4) Uani d . 1 1 . .
H H7 -0.2296 0.3360 0.4618 0.035 Uiso calc R 1 1 . .
C C12 0.2364(2) 0.47338(9) 0.19708(15) 0.0320(4) Uani d . 1 1 . .
H H12A 0.3218 0.4860 0.2663 0.048 Uiso calc R 1 1 . .
H H12B 0.1530 0.5082 0.1737 0.048 Uiso calc R 1 1 . .
H H12C 0.2816 0.4690 0.1445 0.048 Uiso calc R 1 1 . .
C C13 0.0237(3) 0.37148(12) 0.06515(15) 0.0414(5) Uani d . 1 1 . .
H H13A -0.0624 0.4048 0.0344 0.062 Uiso calc R 1 1 . .
H H13B -0.0233 0.3265 0.0587 0.062 Uiso calc R 1 1 . .
H H13C 0.0925 0.3728 0.0269 0.062 Uiso calc R 1 1 . .
C C11 0.3211(2) 0.33487(10) 0.22908(17) 0.0375(5) Uani d . 1 1 . .
H H11A 0.3555 0.3428 0.1719 0.056 Uiso calc R 1 1 . .
H H11B 0.2884 0.2877 0.2273 0.056 Uiso calc R 1 1 . .
H H11C 0.4105 0.3445 0.2981 0.056 Uiso calc R 1 1 . .
C C8 -0.1846(3) 0.51567(12) 0.1234(2) 0.0500(6) Uani d . 1 1 . .
H H8A -0.2926 0.5328 0.0792 0.075 Uiso calc R 1 1 . .
H H8B -0.1322 0.5022 0.0776 0.075 Uiso calc R 1 1 . .
H H8C -0.1211 0.5511 0.1725 0.075 Uiso calc R 1 1 . .
C C10 -0.3503(2) 0.38749(12) 0.09655(18) 0.0475(6) Uani d . 1 1 . .
H H10A -0.3822 0.3504 0.1302 0.071 Uiso calc R 1 1 . .
H H10B -0.3030 0.3692 0.0504 0.071 Uiso calc R 1 1 . .
H H10C -0.4449 0.4146 0.0538 0.071 Uiso calc R 1 1 . .
C C9 -0.3291(3) 0.47893(11) 0.2609(2) 0.0479(6) Uani d . 1 1 . .
H H9A -0.4121 0.5070 0.2075 0.072 Uiso calc R 1 1 . .
H H9B -0.2632 0.5067 0.3224 0.072 Uiso calc R 1 1 . .
H H9C -0.3803 0.4429 0.2840 0.072 Uiso calc R 1 1 . .
C C14 0.4433(2) 0.40139(11) 0.50640(17) 0.0441(5) Uani d . 1 1 . .
H H14A 0.5319 0.3771 0.5623 0.066 Uiso calc R 1 1 . .
H H14B 0.4286 0.4451 0.5340 0.066 Uiso calc R 1 1 . .
H H14C 0.4684 0.4084 0.4449 0.066 Uiso calc R 1 1 . .
C C15 0.3272(3) 0.26346(10) 0.46240(18) 0.0451(5) Uani d . 1 1 . .
H H15A 0.3641 0.2595 0.4057 0.068 Uiso calc R 1 1 . .
H H15B 0.2391 0.2317 0.4491 0.068 Uiso calc R 1 1 . .
H H15C 0.4163 0.2532 0.5313 0.068 Uiso calc R 1 1 . .
C C16 0.2353(3) 0.34609(12) 0.59360(16) 0.0458(5) Uani d . 1 1 . .
H H16A 0.3393 0.3340 0.6511 0.069 Uiso calc R 1 1 . .
H H16B 0.1554 0.3117 0.5881 0.069 Uiso calc R 1 1 . .
H H16C 0.2008 0.3899 0.6092 0.069 Uiso calc R 1 1 . .
F F -0.34624(14) 0.21266(6) 0.38775(10) 0.0473(3) Uani d . 1 1 . .
Cl Cl1 0.11769(5) 0.50640(2) 0.39209(4) 0.02803(10) Uani d . 1 1 . .

loop_
_atom_site_aniso_label
_atom_site_aniso_U_11
_atom_site_aniso_U_22
_atom_site_aniso_U_33
_atom_site_aniso_U_12
_atom_site_aniso_U_13
_atom_site_aniso_U_23
Fe 0.02089(13) 0.01713(12) 0.02020(13) -0.00157(9) 0.01036(10) -0.00253(9)
P3 0.0284(2) 0.0237(2) 0.0260(2) -0.00102(18) 0.00766(19) 0.00456(18)
P2 0.0242(2) 0.0271(2) 0.0231(2) -0.00228(18) 0.01291(18) -0.00302(17)
P1 0.0204(2) 0.0289(2) 0.0338(3) 0.00095(18) 0.00892(19) 0.00162(19)
C1 0.0254(8) 0.0222(8) 0.0227(8) -0.0012(7) 0.0089(7) -0.0011(7)
C6 0.0263(9) 0.0237(8) 0.0238(8) -0.0022(7) 0.0096(7) 0.0012(7)
C5 0.0281(9) 0.0313(10) 0.0288(9) -0.0073(8) 0.0069(8) 0.0074(8)
C4 0.0423(11) 0.0239(9) 0.0336(10) -0.0110(8) 0.0031(9) 0.0016(8)
C3 0.0509(12) 0.0219(9) 0.0315(10) -0.0031(8) 0.0103(9) -0.0076(8)
C2 0.0395(10) 0.0256(9) 0.0329(10) -0.0050(8) 0.0175(8) -0.0085(8)
N1 0.0347(8) 0.0233(7) 0.0299(8) -0.0039(6) 0.0198(7) -0.0072(6)
C7 0.0325(10) 0.0324(10) 0.0290(9) -0.0031(8) 0.0194(8) -0.0001(8)
C12 0.0320(10) 0.0350(10) 0.0337(10) -0.0038(8) 0.0184(8) 0.0030(8)
C13 0.0455(12) 0.0559(13) 0.0254(10) -0.0109(10) 0.0174(9) -0.0086(9)
C11 0.0375(11) 0.0365(11) 0.0479(12) 0.0022(9) 0.0273(10) -0.0050(9)
C8 0.0326(11) 0.0499(13) 0.0586(14) 0.0082(10) 0.0106(10) 0.0259(11)
C10 0.0277(10) 0.0572(14) 0.0437(13) -0.0041(10) 0.0015(9) -0.0069(10)
C9 0.0316(11) 0.0448(12) 0.0696(16) 0.0098(9) 0.0235(11) -0.0042(11)
C14 0.0296(10) 0.0465(12) 0.0406(12) -0.0066(9) -0.0004(9) 0.0105(10)
C15 0.0475(12) 0.0315(11) 0.0546(13) 0.0139(9) 0.0197(11) 0.0145(10)
C16 0.0600(14) 0.0450(12) 0.0273(10) -0.0034(11) 0.0135(10) 0.0072(9)
F 0.0466(7) 0.0466(7) 0.0524(7) -0.0150(6) 0.0245(6) 0.0088(6)
Cl1 0.0366(2) 0.01904(19) 0.0327(2) -0.00468(17) 0.01878(19) -0.00525(17)

loop_
_atom_type_symbol
_atom_type_description
_atom_type_scat_dispersion_real
_atom_type_scat_dispersion_imag
_atom_type_scat_source
C C 0.0033 0.0016 'International Tables Vol C Tables 4.2.6.8 and 6.1.1.4'
H H 0.0000 0.0000 'International Tables Vol C Tables 4.2.6.8 and 6.1.1.4'
Cl Cl 0.1484 0.1585 'International Tables Vol C Tables 4.2.6.8 and 6.1.1.4'
F F 0.0171 0.0103 'International Tables Vol C Tables 4.2.6.8 and 6.1.1.4'
N N 0.0061 0.0033 'International Tables Vol C Tables 4.2.6.8 and 6.1.1.4'
P P 0.1023 0.0942 'International Tables Vol C Tables 4.2.6.8 and 6.1.1.4'
Fe Fe 0.3463 0.8444 'International Tables Vol C Tables 4.2.6.8 and 6.1.1.4'

loop_
_geom_angle_atom_site_label_1
_geom_angle_atom_site_label_2
_geom_angle_atom_site_label_3
_geom_angle_site_symmetry_1
_geom_angle_site_symmetry_3
_geom_angle
_geom_angle_publ_flag
N1 Fe C1 . . 81.08(7) ?
N1 Fe P2 . . 177.39(5) ?
C1 Fe P2 . . 97.64(5) ?
N1 Fe P3 . . 88.69(5) ?
C1 Fe P3 . . 90.84(5) ?
P2 Fe P3 . . 93.61(2) ?
N1 Fe P1 . . 86.02(5) ?
C1 Fe P1 . . 93.18(5) ?
P2 Fe P1 . . 91.794(19) ?
P3 Fe P1 . . 172.79(2) ?
N1 Fe Cl1 . . 86.27(4) ?
C1 Fe Cl1 . . 167.34(5) ?
P2 Fe Cl1 . . 95.022(17) ?
P3 Fe Cl1 . . 88.522(18) ?
P1 Fe Cl1 . . 86.246(18) ?
C14 P3 C15 . . 102.46(10) ?
C14 P3 C16 . . 100.56(11) ?
C15 P3 C16 . . 98.25(10) ?
C14 P3 Fe . . 117.51(7) ?
C15 P3 Fe . . 120.89(7) ?
C16 P3 Fe . . 113.72(8) ?
C12 P2 C11 . . 98.76(9) ?
C12 P2 C13 . . 100.02(9) ?
C11 P2 C13 . . 96.86(10) ?
C12 P2 Fe . . 114.99(6) ?
C11 P2 Fe . . 121.91(7) ?
C13 P2 Fe . . 119.97(7) ?
C10 P1 C9 . . 99.88(11) ?
C10 P1 C8 . . 102.37(11) ?
C9 P1 C8 . . 98.87(11) ?
C10 P1 Fe . . 118.72(8) ?
C9 P1 Fe . . 113.34(8) ?
C8 P1 Fe . . 120.13(7) ?
C2 C1 C6 . . 114.22(15) ?
C2 C1 Fe . . 133.41(14) ?
C6 C1 Fe . . 112.36(12) ?
C5 C6 C1 . . 121.36(16) ?
C5 C6 C7 . . 124.61(16) ?
C1 C6 C7 . . 114.01(15) ?
C4 C5 F . . 119.09(16) ?
C4 C5 C6 . . 122.71(18) ?
F C5 C6 . . 118.19(17) ?
C5 C4 C3 . . 117.68(17) ?
C5 C4 H4 . . 121.2 ?
C3 C4 H4 . . 121.2 ?
C4 C3 C2 . . 120.94(18) ?
C4 C3 H3 . . 119.5 ?
C2 C3 H3 . . 119.5 ?
C3 C2 C1 . . 123.01(18) ?
C3 C2 H2 . . 118.5 ?
C1 C2 H2 . . 118.5 ?
C7 N1 Fe . . 118.71(12) ?
C7 N1 H1 . . 120.6 ?
Fe N1 H1 . . 120.6 ?
N1 C7 C6 . . 113.67(15) ?
N1 C7 H7 . . 123.2 ?
C6 C7 H7 . . 123.2 ?
P2 C12 H12A . . 109.5 ?
P2 C12 H12B . . 109.5 ?
H12A C12 H12B . . 109.5 ?
P2 C12 H12C . . 109.5 ?
H12A C12 H12C . . 109.5 ?
H12B C12 H12C . . 109.5 ?
P2 C13 H13A . . 109.5 ?
P2 C13 H13B . . 109.5 ?
H13A C13 H13B . . 109.5 ?
P2 C13 H13C . . 109.5 ?
H13A C13 H13C . . 109.5 ?
H13B C13 H13C . . 109.5 ?
P2 C11 H11A . . 109.5 ?
P2 C11 H11B . . 109.5 ?
H11A C11 H11B . . 109.5 ?
P2 C11 H11C . . 109.5 ?
H11A C11 H11C . . 109.5 ?
H11B C11 H11C . . 109.5 ?
P1 C8 H8A . . 109.5 ?
P1 C8 H8B . . 109.5 ?
H8A C8 H8B . . 109.5 ?
P1 C8 H8C . . 109.5 ?
H8A C8 H8C . . 109.5 ?
H8B C8 H8C . . 109.5 ?
P1 C10 H10A . . 109.5 ?
P1 C10 H10B . . 109.5 ?
H10A C10 H10B . . 109.5 ?
P1 C10 H10C . . 109.5 ?
H10A C10 H10C . . 109.5 ?
H10B C10 H10C . . 109.5 ?
P1 C9 H9A . . 109.5 ?
P1 C9 H9B . . 109.5 ?
H9A C9 H9B . . 109.5 ?
P1 C9 H9C . . 109.5 ?
H9A C9 H9C . . 109.5 ?
H9B C9 H9C . . 109.5 ?
P3 C14 H14A . . 109.5 ?
P3 C14 H14B . . 109.5 ?
H14A C14 H14B . . 109.5 ?
P3 C14 H14C . . 109.5 ?
H14A C14 H14C . . 109.5 ?
H14B C14 H14C . . 109.5 ?
P3 C15 H15A . . 109.5 ?
P3 C15 H15B . . 109.5 ?
H15A C15 H15B . . 109.5 ?
P3 C15 H15C . . 109.5 ?
H15A C15 H15C . . 109.5 ?
H15B C15 H15C . . 109.5 ?
P3 C16 H16A . . 109.5 ?
P3 C16 H16B . . 109.5 ?
H16A C16 H16B . . 109.5 ?
P3 C16 H16C . . 109.5 ?
H16A C16 H16C . . 109.5 ?
H16B C16 H16C . . 109.5 ?

loop_
_geom_bond_atom_site_label_1
_geom_bond_atom_site_label_2
_geom_bond_site_symmetry_2
_geom_bond_distance
_geom_bond_publ_flag
Fe N1 . 1.9508(14) ?
Fe C1 . 1.9544(16) ?
Fe P2 . 2.2265(5) ?
Fe P3 . 2.2470(5) ?
Fe P1 . 2.2556(5) ?
Fe Cl1 . 2.4111(5) ?
P3 C14 . 1.825(2) ?
P3 C15 . 1.829(2) ?
P3 C16 . 1.832(2) ?
P2 C12 . 1.8268(18) ?
P2 C11 . 1.8393(19) ?
P2 C13 . 1.8404(19) ?
P1 C10 . 1.824(2) ?
P1 C9 . 1.824(2) ?
P1 C8 . 1.830(2) ?
C1 C2 . 1.408(2) ?
C1 C6 . 1.429(2) ?
C6 C5 . 1.391(2) ?
C6 C7 . 1.439(2) ?
C5 C4 . 1.359(3) ?
C5 F . 1.364(2) ?
C4 C3 . 1.386(3) ?
C4 H4 . 0.9300 ?
C3 C2 . 1.391(3) ?
C3 H3 . 0.9300 ?
C2 H2 . 0.9300 ?
N1 C7 . 1.283(2) ?
N1 H1 . 0.8600 ?
C7 H7 . 0.9300 ?
C12 H12A . 0.9600 ?
C12 H12B . 0.9600 ?
C12 H12C . 0.9600 ?
C13 H13A . 0.9600 ?
C13 H13B . 0.9600 ?
C13 H13C . 0.9600 ?
C11 H11A . 0.9600 ?
C11 H11B . 0.9600 ?
C11 H11C . 0.9600 ?
C8 H8A . 0.9600 ?
C8 H8B . 0.9600 ?
C8 H8C . 0.9600 ?
C10 H10A . 0.9600 ?
C10 H10B . 0.9600 ?
C10 H10C . 0.9600 ?
C9 H9A . 0.9600 ?
C9 H9B . 0.9600 ?
C9 H9C . 0.9600 ?
C14 H14A . 0.9600 ?
C14 H14B . 0.9600 ?
C14 H14C . 0.9600 ?
C15 H15A . 0.9600 ?
C15 H15B . 0.9600 ?
C15 H15C . 0.9600 ?
C16 H16A . 0.9600 ?
C16 H16B . 0.9600 ?
C16 H16C . 0.9600 ?

loop_
_geom_hbond_atom_site_label_D
_geom_hbond_atom_site_label_H
_geom_hbond_atom_site_label_A
_geom_hbond_site_symmetry_A
_geom_hbond_distance_DH
_geom_hbond_distance_HA
_geom_hbond_distance_DA
_geom_hbond_angle_DHA
N1 H1 Cl1 3_566 0.86 2.53 3.3339(15) 156.8
